data_1502130
loop_
_publ_author_name
'Dutta, Saikat'
'Bu\<car, Dejan-Kre\<simir'
'MacGillivray, Leonard R.'

_publ_section_title
;
 Resorcinol-templated synthesis of a cofacial terpyridine in crystalline
 \p-stacked columns.
;
_journal_issue 9
_journal_name_full 'Organic letters'
_journal_page_first 2260
_journal_page_last 2262
_journal_paper_doi 10.1021/ol200532t
_journal_volume 13
_journal_year 2011
_chemical_formula_moiety 'C92 H68 N12 O4 Cu4 , 8(N O3)'
_chemical_formula_sum 'C92 H68 Cu4 N20 O28'
_chemical_formula_weight 2155.86
_space_group_IT_number 15
_symmetry_cell_setting monoclinic
_symmetry_space_group_name_Hall '-C 2yc'
_symmetry_space_group_name_H-M 'C 1 2/c 1'
_atom_sites_solution_hydrogens geom
_atom_sites_solution_primary direct
_atom_sites_solution_secondary difmap
_audit_creation_date 2010-03-10T23:25:13-00:00
_audit_creation_method 'WinGX routine CIF_UPDATE'
_cell_angle_alpha 90
_cell_angle_beta 100.895(5)
_cell_angle_gamma 90
_cell_formula_units_Z 4
_cell_length_a 30.119(4)
_cell_length_b 20.405(3)
_cell_length_c 16.2840(17)
_cell_measurement_reflns_used 22835
_cell_measurement_temperature 150(2)
_cell_measurement_theta_max 27.88
_cell_measurement_theta_min 1.00
_cell_volume 9827(2)
_computing_cell_refinement 'HKL Scalepack (Otwinowski & Minor, 1997)'
_computing_data_collection 'Collect (Nonius BV, 1997-2000)'
_computing_data_reduction 'HKL Denzo, Scalepack (Otwinowski & Minor, 1997)'
_computing_structure_refinement 'SHELXL (Sheldrick, 2008)'
_computing_structure_solution 'SHELXS (Sheldrick, 2008)'
_diffrn_ambient_temperature 150(2)
_diffrn_detector_area_resol_mean 9
_diffrn_measured_fraction_theta_full 0.983
_diffrn_measured_fraction_theta_max 0.983
_diffrn_measurement_device_type KappaCCD
_diffrn_measurement_method 'CCD phi and omega scans'
_diffrn_radiation_monochromator graphite
_diffrn_radiation_type MoK\a
_diffrn_radiation_wavelength 0.71073
_diffrn_reflns_av_R_equivalents 0.03
_diffrn_reflns_av_unetI/netI 0.0242
_diffrn_reflns_limit_h_max 35
_diffrn_reflns_limit_h_min -35
_diffrn_reflns_limit_k_max 24
_diffrn_reflns_limit_k_min -24
_diffrn_reflns_limit_l_max 19
_diffrn_reflns_limit_l_min -19
_diffrn_reflns_number 30099
_diffrn_reflns_theta_full 25
_diffrn_reflns_theta_max 25
_diffrn_reflns_theta_min 6.02
_exptl_absorpt_coefficient_mu 0.941
_exptl_absorpt_correction_T_max 0.8109
_exptl_absorpt_correction_T_min 0.7139
_exptl_absorpt_correction_type multi-scan
_exptl_absorpt_process_details 'HKL Scalepack (Otwinowski & Minor, 1997)'
_exptl_crystal_colour blue
_exptl_crystal_density_diffrn 1.457
_exptl_crystal_density_method 'not measured'
_exptl_crystal_description prism
_exptl_crystal_F_000 4400
_exptl_crystal_size_max 0.38
_exptl_crystal_size_mid 0.23
_exptl_crystal_size_min 0.23
_platon_squeeze_details
;
The structure of the investigated compound was successfully solved in the 
monoclinic space group C 2/c. Subsequent Fourier recycling allowed the 
identification of electron-density peaks that were asigned to disordered 
methanol and water molecules. Despite the extensive use of restraints, 
no satisfactory models of the disordered molecules could be achieved. 
The dataset was therefore treated with the SQUEEZE routine in Platon 
(P. van der Sluis, A. L. Spek, Acta Crystallogr. 1990, A46, 194.) to remove 
electron densities arising from the solvent molecules. Platon identified 
solvent-accessible voids that account for approximately 10% of the unit-cell 
volume (i.e. 998 A3) and 566 electrons per unit cell. The volume of the 
solvent-accessible voids was comparable to the volume of solvent molecules
identified in the Fourier map. At the same time. the number of electrons 
removed from the original hkl file strongly disagreed with the number of 
electrons belonging to solvent molecules identified in the Fourier map. 
The composition of the investigated single crystal could, therefore, not be 
determined. Calculated quantities such as formula, density, F(000) and absorption 
coefficient are, consequently, reported without the solvent contribution and 
are not describing the true nature of the investigated single crystal.
;
_refine_diff_density_max 1.117
_refine_diff_density_min -0.968
_refine_diff_density_rms 0.092
_refine_ls_extinction_method none
_refine_ls_goodness_of_fit_ref 1.083
_refine_ls_hydrogen_treatment constr
_refine_ls_matrix_type full
_refine_ls_number_parameters 636
_refine_ls_number_reflns 8521
_refine_ls_number_restraints 112
_refine_ls_restrained_S_all 1.098
_refine_ls_R_factor_all 0.0984
_refine_ls_R_factor_gt 0.088
_refine_ls_shift/su_max 0.001
_refine_ls_shift/su_mean 0
_refine_ls_structure_factor_coef Fsqd
_refine_ls_weighting_details 'calc w=1/[\s^2^(Fo^2^)+(0.1603P)^2^+30.7527P] where P=(Fo^2^+2Fc^2^)/3'
_refine_ls_weighting_scheme calc
_refine_ls_wR_factor_gt 0.2543
_refine_ls_wR_factor_ref 0.2662
_reflns_number_gt 6995
_reflns_number_total 8521
_reflns_threshold_expression >2\s(I)
_cod_data_source_file ol200532t_si_013.cif
_cod_data_source_block 7
_cod_original_sg_symbol_H-M 'C 2/c'
_cod_database_code 1502130

loop_
_space_group_symop_operation_xyz
'x, y, z'
'-x, y, -z+1/2'
'x+1/2, y+1/2, z'
'-x+1/2, y+1/2, -z+1/2'
'-x, -y, -z'
'x, -y, z-1/2'
'-x+1/2, -y+1/2, -z'
'x+1/2, -y+1/2, z-1/2'

loop_
_atom_site_label
_atom_site_type_symbol
_atom_site_fract_x
_atom_site_fract_y
_atom_site_fract_z
_atom_site_U_iso_or_equiv
_atom_site_adp_type
_atom_site_occupancy
_atom_site_symmetry_multiplicity
_atom_site_calc_flag
_atom_site_refinement_flags
_atom_site_disorder_assembly
_atom_site_disorder_group
C1 C 0.14327(19) -0.0550(3) 0.3830(3) 0.0592(13) Uani 1 1 d . . .
C2 C 0.1628(2) -0.0226(3) 0.4567(3) 0.0651(15) Uani 1 1 d . A .
C3 C 0.16529(19) 0.0431(3) 0.4584(3) 0.0632(14) Uani 1 1 d . . .
C4 C 0.1482(2) 0.0783(3) 0.3858(3) 0.0601(13) Uani 1 1 d . A .
C5 C 0.12920(17) 0.0442(3) 0.3156(3) 0.0563(13) Uani 1 1 d . . .
C6 C 0.11013(17) 0.0763(3) 0.2346(3) 0.0521(11) Uani 1 1 d U A .
C7 C 0.10665(16) 0.1425(3) 0.2181(3) 0.0533(12) Uani 1 1 d . . .
C8 C 0.09046(16) 0.1637(3) 0.1370(3) 0.0524(11) Uani 1 1 d . . .
C9 C 0.07652(16) 0.1175(3) 0.0741(3) 0.0541(12) Uani 1 1 d . A .
C10 C 0.07924(16) 0.0513(3) 0.0941(3) 0.0489(11) Uani 1 1 d . . .
C11 C 0.06623(16) -0.0045(3) 0.0370(3) 0.0543(12) Uani 1 1 d . A .
C12 C 0.04660(17) 0.0011(3) -0.0473(3) 0.0570(12) Uani 1 1 d . . .
C13 C 0.03553(19) -0.0547(3) -0.0940(4) 0.0670(15) Uani 1 1 d . . .
C14 C 0.04357(19) -0.1155(3) -0.0554(4) 0.0667(14) Uani 1 1 d . A .
C15 C 0.06339(19) -0.1174(3) 0.0294(4) 0.0633(14) Uani 1 1 d . . .
C16 C 0.3296(2) 0.0822(4) 0.3356(5) 0.0777(18) Uani 1 1 d . . .
C17 C 0.3279(2) 0.0939(4) 0.4170(5) 0.084(2) Uani 1 1 d . . .
C18 C 0.2930(2) 0.1326(4) 0.4354(5) 0.0829(19) Uani 1 1 d . . .
C19 C 0.2622(2) 0.1605(3) 0.3700(4) 0.0743(16) Uani 1 1 d . . .
C20 C 0.26691(18) 0.1480(3) 0.2890(4) 0.0624(13) Uani 1 1 d . . .
C21 C 0.23706(18) 0.1758(3) 0.2133(4) 0.0623(13) Uani 1 1 d . . .
C22 C 0.20137(17) 0.2180(3) 0.2124(4) 0.0590(12) Uani 1 1 d . . .
C23 C 0.17615(18) 0.2366(3) 0.1365(4) 0.0583(12) Uani 1 1 d . . .
C24 C 0.18816(17) 0.2152(3) 0.0621(4) 0.0576(12) Uani 1 1 d . . .
C25 C 0.22543(17) 0.1743(3) 0.0681(4) 0.0570(12) Uani 1 1 d . . .
C26 C 0.24373(17) 0.1450(3) -0.0035(4) 0.0592(13) Uani 1 1 d . . .
C27 C 0.23011(19) 0.1609(3) -0.0853(4) 0.0654(14) Uani 1 1 d . . .
C28 C 0.2493(2) 0.1298(4) -0.1456(4) 0.0762(17) Uani 1 1 d . . .
C29 C 0.2816(2) 0.0830(4) -0.1215(5) 0.083(2) Uani 1 1 d . . .
C30 C 0.2953(2) 0.0694(4) -0.0364(5) 0.0783(19) Uani 1 1 d . . .
C31 C 0.08857(17) 0.2362(3) 0.1182(3) 0.0546(12) Uani 1 1 d . . .
C32 C 0.13410(17) 0.2769(3) 0.1365(3) 0.0576(12) Uani 1 1 d . . .
C33 C 0.11457(18) 0.3167(3) 0.0550(3) 0.0594(13) Uani 1 1 d . . .
C34 C 0.07917(17) 0.2602(3) 0.0287(3) 0.0534(11) Uani 1 1 d . . .
C35 C 0.03091(18) 0.2737(3) -0.0150(3) 0.0567(12) Uani 1 1 d . . .
C36 C 0.00004(18) 0.3024(3) 0.0261(4) 0.0644(14) Uani 1 1 d . . .
C37 C -0.0447(2) 0.3131(3) -0.0155(4) 0.0704(16) Uani 1 1 d . . .
C38 C -0.0574(2) 0.2956(3) -0.0971(5) 0.086(2) Uani 1 1 d . . .
C39 C -0.0265(3) 0.2671(4) -0.1380(5) 0.093(2) Uani 1 1 d . . .
C40 C 0.0169(2) 0.2553(3) -0.0979(4) 0.0709(16) Uani 1 1 d . . .
C41 C 0.09490(17) 0.3844(3) 0.0672(4) 0.0608(13) Uani 1 1 d . . .
C42 C 0.0897(2) 0.4098(4) 0.1419(5) 0.087(2) Uani 1 1 d . . .
C43 C 0.0710(3) 0.4708(4) 0.1494(6) 0.101(2) Uani 1 1 d U . .
C44 C 0.0588(2) 0.5066(3) 0.0778(6) 0.090(2) Uani 1 1 d U . .
C45 C 0.0629(3) 0.4829(4) -0.0013(6) 0.096(2) Uani 1 1 d U . .
C46 C 0.0814(2) 0.4202(4) -0.0044(5) 0.0818(18) Uani 1 1 d U . .
H1 H 0.1416 -0.1005 0.3829 0.071 Uiso 1 1 calc R A .
H3 H 0.1782 0.0648 0.5073 0.076 Uiso 1 1 calc R . .
H4 H 0.1498 0.1239 0.3852 0.072 Uiso 1 1 calc R . .
H7 H 0.1151 0.1728 0.261 0.064 Uiso 1 1 calc R . .
H9 H 0.0655 0.1309 0.0194 0.065 Uiso 1 1 calc R . .
H12 H 0.041 0.0422 -0.0718 0.068 Uiso 1 1 calc R . .
H13 H 0.0228 -0.0519 -0.1505 0.08 Uiso 1 1 calc R . .
H14 H 0.0359 -0.154 -0.0853 0.08 Uiso 1 1 calc R . .
H15 H 0.0688 -0.1579 0.0554 0.076 Uiso 1 1 calc R A .
H16 H 0.3523 0.055 0.3231 0.093 Uiso 1 1 calc R . .
H17 H 0.3496 0.0764 0.4597 0.101 Uiso 1 1 calc R . .
H18 H 0.2903 0.1398 0.4907 0.099 Uiso 1 1 calc R . .
H19 H 0.2389 0.187 0.381 0.089 Uiso 1 1 calc R . .
H2 H 0.1741 -0.0467 0.5046 0.078 Uiso 1 1 calc R . .
H22 H 0.1944 0.2337 0.2621 0.071 Uiso 1 1 calc R . .
H24 H 0.1718 0.2281 0.0103 0.069 Uiso 1 1 calc R . .
H27 H 0.2079 0.1926 -0.1009 0.078 Uiso 1 1 calc R . .
H28 H 0.2403 0.1405 -0.2018 0.091 Uiso 1 1 calc R . .
H29 H 0.2943 0.0606 -0.1612 0.1 Uiso 1 1 calc R . .
H30 H 0.3181 0.0388 -0.0196 0.094 Uiso 1 1 calc R . .
H31 H 0.0668 0.2566 0.1481 0.066 Uiso 1 1 calc R . .
H32 H 0.1365 0.3038 0.187 0.069 Uiso 1 1 calc R . .
H33 H 0.1364 0.3189 0.0174 0.071 Uiso 1 1 calc R . .
H34 H 0.0924 0.2287 -0.0053 0.064 Uiso 1 1 calc R . .
H36 H 0.0088 0.3148 0.0817 0.077 Uiso 1 1 calc R . .
H37 H -0.0655 0.3322 0.0127 0.084 Uiso 1 1 calc R . .
H38 H -0.0869 0.3029 -0.125 0.103 Uiso 1 1 calc R . .
H39 H -0.0352 0.2556 -0.194 0.111 Uiso 1 1 calc R . .
H40 H 0.037 0.2348 -0.1263 0.085 Uiso 1 1 calc R . .
H42 H 0.0992 0.3851 0.19 0.105 Uiso 1 1 calc R . .
H43 H 0.0668 0.4867 0.2009 0.121 Uiso 1 1 calc R . .
H44 H 0.0473 0.5485 0.0816 0.108 Uiso 1 1 calc R . .
H45 H 0.0537 0.5076 -0.0494 0.115 Uiso 1 1 calc R . .
H46 H 0.0847 0.4027 -0.0556 0.098 Uiso 1 1 calc R . .
N1 N 0.12699(15) -0.0224(2) 0.3131(3) 0.0561(10) Uani 1 1 d . A .
N2 N 0.09541(13) 0.0327(2) 0.1725(3) 0.0505(9) Uani 1 1 d U A .
N3 N 0.07458(15) -0.0643(2) 0.0736(3) 0.0561(10) Uani 1 1 d . A .
N4 N 0.29936(16) 0.1088(3) 0.2714(4) 0.0697(13) Uani 1 1 d . . .
N5 N 0.24808(14) 0.1553(2) 0.1424(3) 0.0576(10) Uani 1 1 d . . .
N6 N 0.27643(15) 0.0995(2) 0.0219(3) 0.0645(12) Uani 1 1 d . . .
N7A N 0.21327(9) -0.00535(10) 0.17388(18) 0.0564(10) Uani 0.647(8) 1 d PGDU B 4
N7B N 0.20700(9) -0.00027(10) 0.16868(18) 0.0564(10) Uani 0.353(8) 1 d PGD B 5
N8A N -0.00282(7) -0.08423(14) 0.2432(3) 0.0596(11) Uani 0.5 1 d PGU A -3
N8B N -0.0039(2) -0.2175(3) -0.25414(18) 0.177(6) Uani 0.5 1 d PGU A -8
N9A N 0.13439(8) -0.27491(10) 0.33839(15) 0.0593(17) Uani 0.661(5) 1 d PGU A 1
N9B N 0.11992(9) -0.29524(10) 0.34209(16) 0.0593(17) Uani 0.339(5) 1 d PG A 2
N10A N 0.19603(9) -0.19018(11) 0.11059(16) 0.103(4) Uani 0.588(6) 1 d PGD C 6
N10B N 0.18053(11) -0.20941(11) 0.06551(15) 0.103(4) Uani 0.412(6) 1 d PGD C 7
O1 O 0.11705(16) -0.1505(2) 0.2116(3) 0.0737(11) Uani 1 1 d . A .
O2 O 0.3483(2) 0.0320(4) 0.1551(5) 0.145(3) Uani 1 1 d . . .
O3A O 0.25306(9) -0.00872(12) 0.1645(2) 0.076(2) Uani 0.647(8) 1 d PGD B 4
O3B O 0.20322(10) 0.03923(10) 0.22466(19) 0.081(5) Uani 0.353(8) 1 d PGD B 5
O4A O 0.19345(10) 0.04842(10) 0.1714(2) 0.085(2) Uani 0.647(8) 1 d PGDU B 4
O4B O 0.24066(10) 0.00083(12) 0.1344(2) 0.085(2) Uani 0.353(8) 1 d PGD B 5
O5A O 0.19105(8) -0.05664(10) 0.17439(15) 0.0692(14) Uani 0.647(8) 1 d PGD B 4
O5B O 0.18021(8) -0.04708(9) 0.15469(15) 0.0692(14) Uani 0.353(8) 1 d PGD B 5
O6A O 0.03903(7) -0.08514(12) 0.2580(2) 0.0900(14) Uani 0.5 1 d PGU A -3
O6B O 0.0228(2) -0.2603(2) -0.22400(17) 0.203(9) Uani 0.5 1 d PGU A -8
O7A O -0.02474(7) -0.11592(16) 0.1837(3) 0.0845(14) Uani 0.5 1 d PGU A -3
O7B O 0.0068(2) -0.1582(3) -0.24640(17) 0.199(6) Uani 0.5 1 d PGU A -8
O8A O -0.02318(9) -0.05877(16) 0.2948(3) 0.0858(14) Uani 0.5 1 d PGU . -3
O8B O -0.0391(2) -0.2327(3) -0.3034(2) 0.237(11) Uani 0.5 1 d PGU A -8
O9A O 0.16131(9) -0.31088(12) 0.38467(17) 0.0796(12) Uani 0.661(5) 1 d PG A 1
O9B O 0.15833(9) -0.30791(12) 0.38129(17) 0.0796(12) Uani 0.339(5) 1 d PG A 2
O10A O 0.12928(8) -0.21658(11) 0.35719(13) 0.0694(16) Uani 0.661(5) 1 d PG A 1
O10B O 0.10608(8) -0.23764(10) 0.33375(14) 0.0694(16) Uani 0.339(5) 1 d PG A 2
O11A O 0.11692(8) -0.29455(9) 0.26735(16) 0.0880(17) Uani 0.661(5) 1 d PGU A 1
O11B O 0.09733(10) -0.33933(10) 0.30115(19) 0.0880(17) Uani 0.339(5) 1 d PG A 2
O12A O 0.20275(8) -0.20136(10) 0.18670(16) 0.119(3) Uani 0.588(6) 1 d PGD C 6
O12B O 0.18568(9) -0.20677(10) 0.14275(15) 0.119(3) Uani 0.412(6) 1 d PGD C 7
O13A O 0.22759(11) -0.19302(13) 0.07100(19) 0.121(3) Uani 0.588(6) 1 d PGDU C 6
O13B O 0.21347(12) -0.20344(13) 0.02980(18) 0.121(3) Uani 0.412(6) 1 d PGDU C 7
O14A O 0.15648(10) -0.18725(11) 0.07110(13) 0.136(4) Uani 0.588(6) 1 d PGD C 6
O14B O 0.14413(12) -0.23025(12) 0.02473(14) 0.136(4) Uani 0.412(6) 1 d PGD C 7
Cu1 Cu 0.10215(2) -0.05927(3) 0.19726(4) 0.0570(3) Uani 1 1 d . . .
Cu2 Cu 0.29522(2) 0.09134(4) 0.14865(5) 0.0693(3) Uani 1 1 d . . .

loop_
_atom_site_aniso_label
_atom_site_aniso_U_11
_atom_site_aniso_U_22
_atom_site_aniso_U_33
_atom_site_aniso_U_23
_atom_site_aniso_U_13
_atom_site_aniso_U_12
C1 0.061(3) 0.073(3) 0.046(3) 0.014(2) 0.017(2) 0.020(3)
C2 0.066(3) 0.093(4) 0.039(3) 0.014(3) 0.015(2) 0.026(3)
C3 0.060(3) 0.085(4) 0.045(3) 0.006(3) 0.010(2) 0.008(3)
C4 0.065(3) 0.074(3) 0.042(3) 0.001(2) 0.015(2) 0.006(3)
C5 0.047(3) 0.080(4) 0.045(3) 0.015(2) 0.015(2) 0.012(2)
C6 0.047(3) 0.068(3) 0.042(2) 0.0097(18) 0.0118(19) 0.006(2)
C7 0.050(3) 0.068(3) 0.044(2) 0.005(2) 0.011(2) 0.005(2)
C8 0.041(2) 0.069(3) 0.048(3) 0.007(2) 0.011(2) 0.003(2)
C9 0.038(2) 0.075(3) 0.049(3) 0.017(2) 0.008(2) 0.003(2)
C10 0.039(2) 0.065(3) 0.042(2) 0.010(2) 0.0084(19) -0.001(2)
C11 0.038(2) 0.076(3) 0.049(3) 0.016(2) 0.008(2) 0.001(2)
C12 0.048(3) 0.074(3) 0.047(3) 0.009(2) 0.005(2) -0.003(2)
C13 0.051(3) 0.101(5) 0.049(3) 0.007(3) 0.008(2) 0.002(3)
C14 0.054(3) 0.087(4) 0.059(3) -0.006(3) 0.012(2) -0.007(3)
C15 0.058(3) 0.073(4) 0.062(3) 0.010(3) 0.018(3) 0.003(3)
C16 0.050(3) 0.092(5) 0.085(5) 0.013(4) 0.000(3) -0.005(3)
C17 0.054(4) 0.092(5) 0.100(5) 0.017(4) -0.005(3) -0.006(3)
C18 0.072(4) 0.098(5) 0.071(4) 0.007(3) -0.008(3) -0.012(4)
C19 0.058(3) 0.077(4) 0.083(4) -0.006(3) 0.000(3) -0.002(3)
C20 0.046(3) 0.072(3) 0.065(3) -0.001(3) 0.000(2) -0.009(2)
C21 0.048(3) 0.065(3) 0.074(4) -0.006(3) 0.012(2) -0.012(2)
C22 0.051(3) 0.066(3) 0.058(3) -0.009(2) 0.005(2) -0.002(2)
C23 0.048(3) 0.060(3) 0.067(3) -0.009(2) 0.011(2) -0.007(2)
C24 0.046(3) 0.062(3) 0.065(3) -0.005(2) 0.008(2) -0.008(2)
C25 0.042(2) 0.058(3) 0.072(3) -0.012(3) 0.012(2) -0.007(2)
C26 0.044(3) 0.065(3) 0.070(3) -0.016(3) 0.012(2) -0.013(2)
C27 0.049(3) 0.072(3) 0.076(4) -0.016(3) 0.015(3) -0.010(3)
C28 0.073(4) 0.091(4) 0.068(4) -0.020(3) 0.021(3) -0.026(4)
C29 0.061(4) 0.092(5) 0.103(5) -0.035(4) 0.032(4) -0.013(3)
C30 0.056(3) 0.088(4) 0.096(5) -0.033(4) 0.027(3) -0.008(3)
C31 0.053(3) 0.064(3) 0.048(3) 0.009(2) 0.011(2) 0.008(2)
C32 0.050(3) 0.070(3) 0.052(3) -0.004(2) 0.008(2) 0.004(2)
C33 0.052(3) 0.069(3) 0.058(3) 0.001(2) 0.013(2) -0.002(2)
C34 0.050(3) 0.060(3) 0.050(3) 0.009(2) 0.008(2) -0.003(2)
C35 0.058(3) 0.054(3) 0.055(3) 0.019(2) 0.003(2) -0.008(2)
C36 0.052(3) 0.075(4) 0.063(3) 0.018(3) 0.004(2) 0.000(3)
C37 0.060(3) 0.063(3) 0.084(4) 0.026(3) 0.002(3) 0.001(3)
C38 0.067(4) 0.068(4) 0.105(6) 0.019(4) -0.029(4) 0.004(3)
C39 0.098(5) 0.085(5) 0.078(4) 0.012(4) -0.028(4) -0.001(4)
C40 0.072(4) 0.073(4) 0.061(3) 0.016(3) -0.005(3) -0.004(3)
C41 0.046(3) 0.060(3) 0.075(4) 0.008(3) 0.007(2) -0.003(2)
C42 0.071(4) 0.094(5) 0.090(5) -0.008(4) -0.001(4) 0.021(4)
C43 0.085(5) 0.084(5) 0.124(6) -0.010(4) -0.008(4) 0.026(4)
C44 0.070(4) 0.058(4) 0.138(6) 0.000(4) 0.012(4) -0.008(3)
C45 0.078(5) 0.080(4) 0.129(7) 0.034(5) 0.018(4) 0.000(3)
C46 0.072(4) 0.084(4) 0.094(5) 0.020(4) 0.026(4) 0.000(3)
N1 0.056(2) 0.070(3) 0.046(2) 0.0108(19) 0.0191(18) 0.013(2)
N2 0.044(2) 0.064(2) 0.045(2) 0.0137(16) 0.0111(16) 0.0020(18)
N3 0.051(2) 0.065(3) 0.052(2) 0.007(2) 0.0103(19) 0.0000(19)
N4 0.044(2) 0.073(3) 0.088(4) 0.003(3) 0.004(2) -0.009(2)
N5 0.041(2) 0.067(3) 0.065(3) -0.009(2) 0.0088(19) -0.0047(19)
N6 0.048(2) 0.065(3) 0.084(3) -0.017(2) 0.020(2) -0.007(2)
N7A 0.053(3) 0.069(2) 0.048(2) -0.005(2) 0.011(2) -0.006(2)
N7B 0.053(3) 0.069(2) 0.048(2) -0.005(2) 0.011(2) -0.006(2)
N8A 0.069 0.059(2) 0.053(2) 0.001(2) 0.0175(17) -0.001(2)
N8B 0.176(6) 0.177(6) 0.177(6) 0.0001(11) 0.0336(16) 0.0001(11)
N9A 0.063(4) 0.059(4) 0.056(2) 0.019(2) 0.012(3) -0.003(3)
N9B 0.063(4) 0.059(4) 0.056(2) 0.019(2) 0.012(3) -0.003(3)
N10A 0.148(10) 0.085(7) 0.091(8) 0.006(6) 0.065(8) 0.021(6)
N10B 0.148(10) 0.085(7) 0.091(8) 0.006(6) 0.065(8) 0.021(6)
O1 0.092(3) 0.067(2) 0.065(2) 0.0177(19) 0.025(2) 0.007(2)
O2 0.080(4) 0.210(7) 0.162(6) 0.099(6) 0.064(4) 0.064(4)
O3A 0.065(4) 0.084(4) 0.086(5) 0.012(4) 0.032(4) 0.017(3)
O3B 0.070(8) 0.108(10) 0.077(9) -0.054(8) 0.043(7) -0.030(7)
O4A 0.081(4) 0.067(3) 0.115(6) -0.021(4) 0.035(4) -0.004(3)
O4B 0.081(4) 0.067(3) 0.115(6) -0.021(4) 0.035(4) -0.004(3)
O5A 0.082(4) 0.070(3) 0.058(3) 0.008(2) 0.020(3) 0.000(3)
O5B 0.082(4) 0.070(3) 0.058(3) 0.008(2) 0.020(3) 0.000(3)
O6A 0.076 0.101(3) 0.095(3) 0.003(2) 0.0201(19) -0.0004(19)
O6B 0.203(9) 0.203(9) 0.203(9) 0.0004(11) 0.038(2) -0.0002(11)
O7A 0.076 0.089(3) 0.088(3) -0.0033(19) 0.0136(19) 0.0001(19)
O7B 0.198(7) 0.199(6) 0.198(6) 0.0000(11) 0.0374(16) 0.0000(11)
O8A 0.077 0.092(3) 0.089(3) -0.0114(19) 0.0155(19) 0.0014(19)
O8B 0.237(11) 0.237(11) 0.237(11) -0.0001(11) 0.045(2) 0.0001(11)
O9A 0.064(2) 0.080(3) 0.088(3) -0.001(2) -0.005(2) 0.016(2)
O9B 0.064(2) 0.080(3) 0.088(3) -0.001(2) -0.005(2) 0.016(2)
O10A 0.079(5) 0.064(4) 0.063(3) 0.013(3) 0.007(3) 0.008(3)
O10B 0.079(5) 0.064(4) 0.063(3) 0.013(3) 0.007(3) 0.008(3)
O11A 0.086(2) 0.089(2) 0.083(2) -0.0049(17) 0.0012(17) -0.0022(18)
O11B 0.086(2) 0.089(2) 0.083(2) -0.0049(17) 0.0012(17) -0.0022(18)
O12A 0.163(10) 0.103(5) 0.089(8) 0.003(6) 0.019(7) 0.015(6)
O12B 0.163(10) 0.103(5) 0.089(8) 0.003(6) 0.019(7) 0.015(6)
O13A 0.120(3) 0.121(3) 0.122(3) 0.0013(14) 0.0251(16) -0.0003(14)
O13B 0.120(3) 0.121(3) 0.122(3) 0.0013(14) 0.0251(16) -0.0003(14)
O14A 0.090(6) 0.125(9) 0.196(13) 0.022(8) 0.036(7) 0.029(6)
O14B 0.090(6) 0.125(9) 0.196(13) 0.022(8) 0.036(7) 0.029(6)
Cu1 0.0662(5) 0.0645(4) 0.0419(4) 0.0117(3) 0.0143(3) 0.0118(3)
Cu2 0.0489(4) 0.0727(5) 0.0872(6) -0.0014(4) 0.0148(4) 0.0049(3)

loop_
_atom_type_symbol
_atom_type_description
_atom_type_scat_dispersion_real
_atom_type_scat_dispersion_imag
_atom_type_scat_source
C C 0.0033 0.0016 'International Tables Vol C Tables 4.2.6.8 and 6.1.1.4'
H H 0 0 'International Tables Vol C Tables 4.2.6.8 and 6.1.1.4'
N N 0.0061 0.0033 'International Tables Vol C Tables 4.2.6.8 and 6.1.1.4'
O O 0.0106 0.006 'International Tables Vol C Tables 4.2.6.8 and 6.1.1.4'
Cu Cu 0.3201 1.2651 'International Tables Vol C Tables 4.2.6.8 and 6.1.1.4'

loop_
_geom_angle_atom_site_label_1
_geom_angle_atom_site_label_2
_geom_angle_atom_site_label_3
_geom_angle
_geom_angle_site_symmetry_3
C1 N1 C5 117.7(5) .
C1 N1 Cu1 128.3(4) .
C2 C3 C4 119.2(6) .
C3 C2 C1 120.1(5) .
C4 C5 C6 123.2(5) .
C5 C4 C3 118.3(6) .
C5 N1 Cu1 113.8(3) .
C6 C7 C8 119.4(5) .
C6 N2 Cu1 118.4(3) .
C7 C6 C5 127.4(5) .
C7 C8 C31 119.3(5) .
C7 C8 C9 119.4(5) .
C8 C31 C32 118.6(4) .
C8 C31 C34 120.4(5) .
C9 C10 C11 127.3(4) .
C9 C8 C31 121.2(4) .
C10 C9 C8 119.2(5) .
C10 N2 C6 122.4(4) .
C10 N2 Cu1 119.0(4) .
C11 N3 Cu1 113.3(4) .
C12 C11 C10 124.7(5) .
C12 C13 C14 119.1(5) .
C13 C12 C11 119.3(5) .
C13 C14 C15 118.4(6) .
C15 N3 C11 119.6(5) .
C15 N3 Cu1 127.0(4) .
C16 C17 C18 118.7(7) .
C16 N4 Cu2 126.7(5) .
C17 C16 N4 122.3(7) .
C17 C18 C19 119.2(7) .
C19 C20 C21 124.5(6) .
C20 C19 C18 118.8(7) .
C20 N4 C16 119.0(6) .
C20 N4 Cu2 114.2(4) .
C21 C22 C23 118.6(5) .
C21 N5 C25 122.0(5) .
C21 N5 Cu2 118.2(4) .
C22 C21 C20 126.4(6) .
C22 C23 C24 120.3(5) .
C22 C23 C32 118.0(5) .
C23 C32 C31 114.2(4) .
C23 C32 C33 117.5(4) .
C24 C23 C32 121.6(5) .
C24 C25 C26 126.4(5) .
C25 C24 C23 117.6(5) .
C25 N5 Cu2 119.6(4) .
C26 C27 C28 119.8(6) .
C26 N6 Cu2 114.2(4) .
C27 C26 C25 125.4(5) .
C27 C26 N6 121.9(5) .
C28 C29 C30 119.0(6) .
C29 C28 C27 119.2(7) .
C30 N6 C26 118.4(6) .
C30 N6 Cu2 127.1(5) .
C31 C34 C33 88.9(4) .
C31 C34 C35 119.8(4) .
C32 C33 C34 88.7(4) .
C33 C32 C31 86.5(4) .
C34 C31 C32 90.5(4) .
C35 C34 C33 122.4(4) .
C35 C36 C37 120.4(6) .
C36 C35 C34 121.7(5) .
C36 C35 C40 118.6(5) .
C37 C38 C39 119.6(6) .
C38 C37 C36 119.9(7) .
C39 C40 C35 120.3(7) .
C40 C35 C34 119.7(5) .
C40 C39 C38 121.2(7) .
C41 C33 C32 116.7(5) .
C41 C33 C34 115.9(4) .
C41 C42 C43 122.8(8) .
C41 C46 C45 120.8(8) .
C42 C41 C33 125.0(6) .
C42 C41 C46 119.5(6) .
C43 C44 C45 122.9(7) .
C44 C43 C42 117.0(9) .
C46 C41 C33 115.4(6) .
C46 C45 C44 117.0(7) .
N1 C1 C2 121.8(6) .
N1 C5 C4 122.9(5) .
N1 C5 C6 113.8(5) .
N1 Cu1 O6A 83.02(15) .
N1 Cu1 O8A 98.19(14) 2
N2 C10 C11 112.9(4) .
N2 C10 C9 119.8(5) .
N2 C6 C5 113.0(5) .
N2 C6 C7 119.7(4) .
N2 Cu1 N1 80.77(18) .
N2 Cu1 N3 80.47(18) .
N2 Cu1 O6A 104.15(13) .
N2 Cu1 O8A 86.60(14) 2
N3 C11 C10 114.3(4) .
N3 C11 C12 120.9(5) .
N3 C15 C14 122.6(6) .
N3 Cu1 N1 161.24(18) .
N3 Cu1 O6A 101.14(15) .
N3 Cu1 O8A 80.23(15) 2
N4 C20 C19 121.9(6) .
N4 C20 C21 113.6(5) .
N4 Cu2 N6 160.7(2) .
N5 C21 C20 112.8(5) .
N5 C21 C22 120.8(5) .
N5 C25 C24 120.6(5) .
N5 C25 C26 112.9(5) .
N5 Cu2 N4 80.7(2) .
N5 Cu2 N6 80.19(19) .
N5 Cu2 O2 174.5(3) .
N6 C26 C25 112.7(5) .
N6 C30 C29 121.6(7) .
N8A O6A Cu1 141.75(6) .
N8A O8A Cu1 130.77(15) 2
O1 Cu1 N1 102.05(19) .
O1 Cu1 N2 170.33(17) .
O1 Cu1 N3 96.54(19) .
O1 Cu1 O6A 85.43(14) .
O1 Cu1 O8A 102.02(15) 2
O11A N9A O10A 119.1 .
O11B N9B O10B 119.1 .
O12A N10A O13A 120.8 .
O12A N10A O14A 119 .
O12B N10B O13B 120.7 .
O12B N10B O14B 119 .
O14A N10A O13A 119 .
O14B N10B O13B 118.9 .
O2 Cu2 N4 99.0(3) .
O2 Cu2 N6 99.7(3) .
O3A N7A O4A 120.9 .
O3A N7A O5A 119.3 .
O3B N7B O4B 120.9 .
O3B N7B O5B 119.2 .
O5A N7A O4A 119.1 .
O5B N7B O4B 119.1 .
O6A Cu1 O8A 25.42(14) 2
O6A N8A O7A 120.9 .
O6A N8A O8A 119.3 .
O6B N8B O7B 120.7 .
O6B N8B O8B 119.8 .
O8A N8A O7A 119.1 .
O8B N8B O7B 118.5 .
O9A N9A O10A 120.9 .
O9A N9A O11A 119.3 .
O9B N9B O10B 120.9 .
O9B N9B O11B 119.3 .

loop_
_geom_bond_atom_site_label_1
_geom_bond_atom_site_label_2
_geom_bond_distance
_geom_bond_site_symmetry_2
C2 C1 1.399(9) .
C2 C3 1.342(9) .
C3 C4 1.396(8) .
C4 C5 1.369(8) .
C5 C6 1.486(7) .
C7 C6 1.378(8) .
C8 C31 1.510(8) .
C8 C7 1.388(7) .
C9 C10 1.387(7) .
C9 C8 1.397(8) .
C10 C11 1.475(8) .
C12 C11 1.394(7) .
C12 C13 1.375(9) .
C13 C14 1.390(9) .
C14 C15 1.398(9) .
C17 C16 1.359(11) .
C17 C18 1.391(11) .
C19 C18 1.395(9) .
C19 C20 1.377(9) .
C21 C20 1.494(8) .
C22 C21 1.375(8) .
C23 C22 1.376(8) .
C23 C24 1.398(8) .
C24 C25 1.388(8) .
C26 C25 1.505(8) .
C27 C26 1.357(9) .
C27 C28 1.384(9) .
C29 C28 1.366(11) .
C29 C30 1.398(11) .
C31 C34 1.514(7) .
C32 C23 1.510(7) .
C32 C31 1.583(8) .
C32 C33 1.572(8) .
C33 C34 1.573(7) .
C33 C41 1.530(8) .
C35 C34 1.517(7) .
C36 C35 1.375(9) .
C36 C37 1.405(8) .
C38 C37 1.358(10) .
C39 C38 1.373(12) .
C39 C40 1.365(10) .
C40 C35 1.388(8) .
C42 C41 1.357(10) .
C43 C42 1.382(10) .
C43 C44 1.367(12) .
C44 C45 1.402(12) .
C46 C41 1.371(9) .
C46 C45 1.401(11) .
N1 C1 1.330(7) .
N1 C5 1.362(8) .
N2 C10 1.333(6) .
N2 C6 1.357(7) .
N3 C11 1.361(7) .
N3 C15 1.308(8) .
N4 C16 1.363(8) .
N4 C20 1.337(8) .
N5 C21 1.328(7) .
N5 C25 1.329(7) .
N6 C26 1.359(8) .
N6 C30 1.344(8) .
N7A O3A 1.2381 .
N7A O4A 1.246 .
N7A O5A 1.2433 .
N7B O3B 1.2381 .
N7B O4B 1.2461 .
N7B O5B 1.2433 .
N8A O6A 1.2381 .
N8A O7A 1.2459 .
N8A O8A 1.2433 .
N8B O6B 1.2257 .
N8B O7B 1.2524 .
N8B O8B 1.2411 .
N9A O10A 1.2459 .
N9A O11A 1.2432 .
N9A O9A 1.2382 .
N9B O10B 1.246 .
N9B O11B 1.2432 .
N9B O9B 1.2382 .
N10A O12A 1.2387 .
N10A O13A 1.2465 .
N10A O14A 1.2437 .
N10B O12B 1.239 .
N10B O13B 1.2471 .
N10B O14B 1.2444 .
O8A Cu1 2.407(2) 2
Cu1 N1 2.036(5) .
Cu1 N2 1.922(4) .
Cu1 N3 2.030(5) .
Cu1 O1 1.919(4) .
Cu1 O6A 2.363(2) .
Cu1 O8A 2.407(2) 2
Cu2 N4 2.011(6) .
Cu2 N5 1.917(5) .
Cu2 N6 2.041(6) .
Cu2 O2 1.994(6) .

loop_
_platon_squeeze_void_nr
_platon_squeeze_void_average_x
_platon_squeeze_void_average_y
_platon_squeeze_void_average_z
_platon_squeeze_void_volume
_platon_squeeze_void_count_electrons
_platon_squeeze_void_content
1 0.500 0.928 0.250 248 141 unknown
2 1.000 0.428 0.250 248 141 unknown
3 0.500 0.072 0.750 248 141 unknown
4 1.000 0.572 0.750 248 141 unknown
